data_7207195
loop_
_publ_author_name
'Chung, Huey-Ting'
'Yang, Chen-I'
'Yang, En-Che'
'Peng, Chia-Chien'
'Tsai, Hui-Lien'
'Liu, Yen-Hsiang'

_publ_section_title
;
 Metamagnetic behavior and moisture-absorption induced reversible network
 assembly of a cobalt-1,2,4-benzenetricarboxylate supramolecular network
;
_journal_issue 4
_journal_name_full CrystEngComm
_journal_page_first 1317
_journal_paper_doi 10.1039/c1ce06182h
_journal_volume 14
_journal_year 2012
_chemical_compound_source 'synthesis as described'
_chemical_formula_moiety 'C9 H8 Co O8, H2 O'
_chemical_formula_sum 'C9 H10 Co O9'
_chemical_formula_weight 321.1
_chemical_name_common HT18A
_chemical_name_systematic
;
?
;
_space_group_IT_number 2
_symmetry_cell_setting triclinic
_symmetry_Int_Tables_number 2
_symmetry_space_group_name_Hall '-P 1'
_symmetry_space_group_name_H-M 'P -1'
_atom_sites_solution_hydrogens geom
_atom_sites_solution_primary direct
_atom_sites_solution_secondary difmap
_audit_creation_date 2011-01-26T15:02:21-00:00
_audit_creation_method 'WinGX routine CIF_UPDATE'
_cell_angle_alpha 78.221(2)
_cell_angle_beta 89.685(2)
_cell_angle_gamma 64.885(5)
_cell_formula_units_Z 2
_cell_length_a 6.9177(5)
_cell_length_b 7.2342(4)
_cell_length_c 12.4632(10)
_cell_measurement_reflns_used 17986
_cell_measurement_temperature 200(2)
_cell_measurement_theta_max 25.35
_cell_measurement_theta_min 2.037
_cell_measurement_wavelength 0.71073
_cell_volume 550.53(7)
_computing_cell_refinement 'HKL Scalepack (Otwinowski & Minor 1997)'
_computing_data_collection 'Collect (Nonius BV, 1997-2000)'
_computing_data_reduction 'HKL Denzo and Scalepack (Otwinowski & Minor 1997)'
_computing_molecular_graphics 'Ortep-3 for Windows (Farrugia, 1997)'
_computing_publication_material 'WinGX publication routines (Farrugia, 1999)'
_computing_structure_refinement 'SHELXL-97 (Sheldrick, 2008)'
_diffrn_ambient_temperature 200(2)
_diffrn_detector 'CCD plate'
_diffrn_detector_area_resol_mean 9
_diffrn_measured_fraction_theta_full 0.993
_diffrn_measured_fraction_theta_max 0.993
_diffrn_measurement_device '95mm CCD camera on \k-goniostat'
_diffrn_measurement_device_type KappaCCD
_diffrn_measurement_method 'CCD rotation images, thick slices'
_diffrn_orient_matrix_type 'by Nonius Collect from scalepack cell'
_diffrn_orient_matrix_UB_11 -0.756915E-1
_diffrn_orient_matrix_UB_12 -0.621955E-1
_diffrn_orient_matrix_UB_13 0.538584E-1
_diffrn_orient_matrix_UB_21 0.138657
_diffrn_orient_matrix_UB_22 -0.901653E-1
_diffrn_orient_matrix_UB_23 0.463189E-1
_diffrn_orient_matrix_UB_31 -0.273659E-1
_diffrn_orient_matrix_UB_32 0.111925
_diffrn_orient_matrix_UB_33 0.415742E-1
_diffrn_radiation_monochromator graphite
_diffrn_radiation_probe x-ray
_diffrn_radiation_type MoK\a
_diffrn_radiation_wavelength 0.71073
_diffrn_reflns_av_R_equivalents 0.0801
_diffrn_reflns_av_unetI/netI 0.0781
_diffrn_reflns_limit_h_max 7
_diffrn_reflns_limit_h_min -8
_diffrn_reflns_limit_k_max 8
_diffrn_reflns_limit_k_min -8
_diffrn_reflns_limit_l_max 14
_diffrn_reflns_limit_l_min -14
_diffrn_reflns_number 7386
_diffrn_reflns_reduction_process
;
Scaled and merged with Sortav
R.H. Blessing, (1987) Cryst. Rev. 1, 3-58
R.H. Blessing, (1989) J. Appl. Cryst. 22, 396-397
;
_diffrn_reflns_theta_full 25.32
_diffrn_reflns_theta_max 25.32
_diffrn_reflns_theta_min 3.19
_diffrn_source 'Enraf Nonius FR590'
_exptl_absorpt_coefficient_mu 1.603
_exptl_absorpt_correction_T_max 0.9230
_exptl_absorpt_correction_T_min 0.6342
_exptl_absorpt_correction_type multi-scan
_exptl_absorpt_process_details '(SADABS; Sheldrick, 2003)'
_exptl_crystal_colour pink
_exptl_crystal_density_diffrn 1.937
_exptl_crystal_density_method 'not measured'
_exptl_crystal_description plate
_exptl_crystal_F_000 326
_exptl_crystal_size_max 0.15
_exptl_crystal_size_mid 0.09
_exptl_crystal_size_min 0.05
_refine_diff_density_max 1.768
_refine_diff_density_min -0.769
_refine_diff_density_rms 0.223
_refine_ls_extinction_method none
_refine_ls_goodness_of_fit_ref 1.158
_refine_ls_hydrogen_treatment constr
_refine_ls_matrix_type full
_refine_ls_number_parameters 176
_refine_ls_number_reflns 1999
_refine_ls_number_restraints 0
_refine_ls_restrained_S_all 1.158
_refine_ls_R_factor_all 0.108
_refine_ls_R_factor_gt 0.0896
_refine_ls_shift/su_max 0.003
_refine_ls_shift/su_mean 0.001
_refine_ls_structure_factor_coef Fsqd
_refine_ls_weighting_details 'calc w=1/[\s^2^(Fo^2^)+(0.1331P)^2^+1.8675P] where P=(Fo^2^+2Fc^2^)/3'
_refine_ls_weighting_scheme calc
_refine_ls_wR_factor_gt 0.2266
_refine_ls_wR_factor_ref 0.2399
_reflns_number_gt 1552
_reflns_number_total 1999
_reflns_threshold_expression >2\s(I)
_cod_data_source_file c1ce06182h.txt
_cod_data_source_block p-1
_cod_database_code 7207195

loop_
_symmetry_equiv_pos_as_xyz
'x, y, z'
'-x, -y, -z'

loop_
_atom_site_label
_atom_site_type_symbol
_atom_site_fract_x
_atom_site_fract_y
_atom_site_fract_z
_atom_site_U_iso_or_equiv
_atom_site_adp_type
_atom_site_occupancy
_atom_site_symmetry_multiplicity
_atom_site_calc_flag
_atom_site_refinement_flags
Co1 Co 0 0.5 0 0.0230(5) Uani 1 2 d S
Co2 Co -0.5 1 0 0.0227(5) Uani 1 2 d S
O1 O 0.0357(10) 0.7053(11) 0.6585(5) 0.0459(16) Uani 1 1 d .
O2 O -0.2704(9) 0.7845(10) 0.5611(5) 0.0386(15) Uani 1 1 d .
H2 H -0.3169 0.7763 0.6235 0.058 Uiso 1 1 calc R
O3 O 0.4953(9) 0.5829(9) 0.1560(5) 0.0364(14) Uani 1 1 d .
O4 O 0.2943(8) 0.9246(8) 0.1019(4) 0.0250(12) Uani 1 1 d .
O5 O 0.0144(8) 0.6805(9) 0.1021(4) 0.0280(12) Uani 1 1 d .
O6 O -0.2993(8) 0.9153(8) 0.1446(4) 0.0260(12) Uani 1 1 d .
O81 O 0.0373(9) 0.7125(8) -0.1247(5) 0.0324(13) Uani 1 1 d .
H81A H -0.0571 0.826 -0.1135 0.049 Uiso 1 1 d R
H81B H 0.0346 0.7309 -0.1942 0.049 Uiso 1 1 d R
O82 O -0.3431(8) 0.6781(8) -0.0211(4) 0.0260(12) Uani 1 1 d .
H82A H -0.3717 0.582 0.0178 0.039 Uiso 1 1 d R
H82B H -0.3695 0.6754 -0.0875 0.039 Uiso 1 1 d R
O91 O -0.4697(10) 0.7740(10) 0.7424(6) 0.0429(16) Uani 1 1 d .
H91A H -0.5618 0.8843 0.7591 0.064 Uiso 1 1 d R
H91B H -0.537 0.7063 0.7289 0.064 Uiso 1 1 d R
C1 C -0.0681(14) 0.7465(13) 0.5719(7) 0.0314(19) Uani 1 1 d .
C2 C 0.0290(12) 0.7574(12) 0.4638(7) 0.0273(17) Uani 1 1 d .
C3 C 0.2418(13) 0.7292(13) 0.4651(7) 0.0335(19) Uani 1 1 d .
H3 H 0.3183 0.7096 0.5336 0.04 Uiso 1 1 d R
C4 C 0.3410(13) 0.7246(13) 0.3696(7) 0.0307(18) Uani 1 1 d .
H4 H 0.4863 0.7081 0.3701 0.037 Uiso 1 1 d R
C5 C 0.2303(12) 0.7500(12) 0.2708(6) 0.0259(17) Uani 1 1 d .
C6 C 0.3457(12) 0.7502(12) 0.1679(7) 0.0255(17) Uani 1 1 d .
C7 C 0.0165(12) 0.7817(12) 0.2694(7) 0.0261(17) Uani 1 1 d .
C8 C -0.0983(12) 0.7944(11) 0.1630(6) 0.0247(16) Uani 1 1 d .
C9 C -0.0836(12) 0.7849(11) 0.3650(7) 0.0251(16) Uani 1 1 d .
H9 H -0.2306 0.807 0.364 0.03 Uiso 1 1 d R

loop_
_atom_site_aniso_label
_atom_site_aniso_U_11
_atom_site_aniso_U_22
_atom_site_aniso_U_33
_atom_site_aniso_U_23
_atom_site_aniso_U_13
_atom_site_aniso_U_12
Co1 0.0245(8) 0.0206(8) 0.0180(8) -0.0045(6) 0.0017(5) -0.0041(6)
Co2 0.0232(8) 0.0199(8) 0.0194(8) -0.0025(6) 0.0022(5) -0.0049(6)
O1 0.049(4) 0.058(4) 0.025(4) -0.008(3) 0.005(3) -0.019(3)
O2 0.038(3) 0.052(4) 0.022(3) -0.008(3) 0.008(3) -0.016(3)
O3 0.034(3) 0.023(3) 0.036(4) 0.004(3) 0.012(2) -0.002(2)
O4 0.029(3) 0.021(3) 0.017(3) 0.001(2) 0.002(2) -0.005(2)
O5 0.032(3) 0.034(3) 0.021(3) -0.015(2) 0.006(2) -0.012(2)
O6 0.022(3) 0.030(3) 0.020(3) -0.007(2) 0.001(2) -0.005(2)
O81 0.038(3) 0.023(3) 0.025(3) -0.001(2) 0.008(2) -0.004(2)
O82 0.027(3) 0.023(3) 0.023(3) -0.007(2) 0.003(2) -0.005(2)
O91 0.044(3) 0.034(3) 0.048(4) -0.016(3) 0.013(3) -0.012(3)
C1 0.044(5) 0.026(4) 0.020(5) -0.004(3) 0.001(4) -0.013(4)
C2 0.036(4) 0.023(4) 0.020(4) -0.005(3) 0.005(3) -0.010(3)
C3 0.037(5) 0.032(4) 0.025(5) -0.003(4) -0.007(3) -0.012(4)
C4 0.030(4) 0.033(4) 0.021(4) 0.001(3) -0.001(3) -0.009(3)
C5 0.029(4) 0.023(4) 0.023(4) -0.008(3) 0.004(3) -0.008(3)
C6 0.024(4) 0.025(4) 0.024(4) -0.004(3) 0.002(3) -0.008(3)
C7 0.030(4) 0.021(4) 0.025(4) -0.010(3) 0.005(3) -0.007(3)
C8 0.031(4) 0.020(4) 0.020(4) 0.001(3) 0.004(3) -0.011(3)
C9 0.029(4) 0.019(4) 0.022(4) -0.004(3) -0.001(3) -0.006(3)

loop_
_atom_type_symbol
_atom_type_description
_atom_type_scat_dispersion_real
_atom_type_scat_dispersion_imag
_atom_type_scat_source
C C 0.0033 0.0016 'International Tables Vol C Tables 4.2.6.8 and 6.1.1.4'
H H 0 0 'International Tables Vol C Tables 4.2.6.8 and 6.1.1.4'
Co Co 0.3494 0.9721 'International Tables Vol C Tables 4.2.6.8 and 6.1.1.4'
O O 0.0106 0.006 'International Tables Vol C Tables 4.2.6.8 and 6.1.1.4'

loop_
_geom_angle_atom_site_label_1
_geom_angle_atom_site_label_2
_geom_angle_atom_site_label_3
_geom_angle
_geom_angle_site_symmetry_1
_geom_angle_site_symmetry_3
O5 Co1 O5 180.0(2) . 2_565
O5 Co1 O81 86.6(2) . .
O5 Co1 O81 93.4(2) 2_565 .
O5 Co1 O81 93.4(2) . 2_565
O5 Co1 O81 86.6(2) 2_565 2_565
O81 Co1 O81 180.0(4) . 2_565
O5 Co1 O82 91.3(2) . 2_565
O5 Co1 O82 88.7(2) 2_565 2_565
O81 Co1 O82 88.7(2) . 2_565
O81 Co1 O82 91.3(2) 2_565 2_565
O5 Co1 O82 88.7(2) . .
O5 Co1 O82 91.3(2) 2_565 .
O81 Co1 O82 91.3(2) . .
O81 Co1 O82 88.7(2) 2_565 .
O82 Co1 O82 180.00(15) 2_565 .
O4 Co2 O4 180.0(4) 1_455 2_575
O4 Co2 O6 85.6(2) 1_455 .
O4 Co2 O6 94.4(2) 2_575 .
O4 Co2 O6 94.4(2) 1_455 2_475
O4 Co2 O6 85.6(2) 2_575 2_475
O6 Co2 O6 180 . 2_475
O4 Co2 O82 89.78(19) 1_455 2_475
O4 Co2 O82 90.22(19) 2_575 2_475
O6 Co2 O82 89.9(2) . 2_475
O6 Co2 O82 90.1(2) 2_475 2_475
O4 Co2 O82 90.22(19) 1_455 .
O4 Co2 O82 89.78(19) 2_575 .
O6 Co2 O82 90.1(2) . .
O6 Co2 O82 89.9(2) 2_475 .
O82 Co2 O82 180.0(3) 2_475 .
C1 O2 H2 109.5 . .
C6 O4 Co2 124.6(5) . 1_655
C8 O5 Co1 141.1(5) . .
C8 O6 Co2 128.3(5) . .
Co1 O81 H81A 101 . .
Co1 O81 H81B 135.2 . .
H81A O81 H81B 104.6 . .
Co1 O82 Co2 122.3(2) . .
Co1 O82 H82A 96.1 . .
Co2 O82 H82A 120.9 . .
Co1 O82 H82B 100.7 . .
Co2 O82 H82B 109.6 . .
H82A O82 H82B 104.2 . .
H91A O91 H91B 106.4 . .
O1 C1 O2 125.1(8) . .
O1 C1 C2 121.8(8) . .
O2 C1 C2 113.1(7) . .
C9 C2 C3 120.0(7) . .
C9 C2 C1 121.9(7) . .
C3 C2 C1 118.0(7) . .
C4 C3 C2 120.0(8) . .
C4 C3 H3 120.6 . .
C2 C3 H3 119.4 . .
C3 C4 C5 120.3(7) . .
C3 C4 H4 120.1 . .
C5 C4 H4 119.5 . .
C4 C5 C7 119.6(7) . .
C4 C5 C6 117.9(7) . .
C7 C5 C6 122.5(7) . .
O3 C6 O4 123.7(7) . .
O3 C6 C5 118.9(7) . .
O4 C6 C5 117.2(6) . .
C9 C7 C5 120.4(7) . .
C9 C7 C8 120.2(7) . .
C5 C7 C8 119.2(7) . .
O5 C8 O6 126.2(7) . .
O5 C8 C7 115.8(6) . .
O6 C8 C7 118.0(7) . .
C7 C9 C2 119.6(7) . .
C7 C9 H9 120.4 . .
C2 C9 H9 119.9 . .

loop_
_geom_bond_atom_site_label_1
_geom_bond_atom_site_label_2
_geom_bond_distance
_geom_bond_site_symmetry_2
Co1 O5 2.031(5) .
Co1 O5 2.031(5) 2_565
Co1 O81 2.050(6) .
Co1 O81 2.050(6) 2_565
Co1 O82 2.153(5) 2_565
Co1 O82 2.153(5) .
Co2 O4 2.071(5) 1_455
Co2 O4 2.071(5) 2_575
Co2 O6 2.099(5) .
Co2 O6 2.099(5) 2_475
Co2 O82 2.184(5) 2_475
Co2 O82 2.184(5) .
O1 C1 1.210(11) .
O2 C1 1.309(10) .
O2 H2 0.84 .
O3 C6 1.251(9) .
O4 C6 1.262(9) .
O4 Co2 2.071(5) 1_655
O5 C8 1.251(9) .
O6 C8 1.281(9) .
O81 H81A 0.8427 .
O81 H81B 0.8481 .
O82 H82A 0.8578 .
O82 H82B 0.8545 .
O91 H91A 0.8488 .
O91 H91B 0.8443 .
C1 C2 1.505(11) .
C2 C9 1.393(11) .
C2 C3 1.397(12) .
C3 C4 1.370(12) .
C3 H3 0.9596 .
C4 C5 1.391(11) .
C4 H4 0.9605 .
C5 C7 1.397(11) .
C5 C6 1.508(11) .
C7 C9 1.375(11) .
C7 C8 1.515(11) .
C9 H9 0.9597 .

loop_
_geom_hbond_atom_site_label_D
_geom_hbond_atom_site_label_H
_geom_hbond_atom_site_label_A
_geom_hbond_distance_DH
_geom_hbond_distance_HA
_geom_hbond_distance_DA
_geom_hbond_angle_DHA
_geom_hbond_site_symmetry_A
O2 H2 O91 0.84 1.82 2.645(9) 168.2 .
O81 H81A O4 0.84 1.89 2.724(7) 172 2_575
O81 H81B O1 0.85 1.88 2.713(9) 166.2 1_554
O82 H82A O3 0.86 1.95 2.570(8) 128.3 1_455
O82 H82A O81 0.86 2.52 2.938(7) 110.9 2_565
O82 H82B O91 0.85 2.11 2.934(9) 161.5 1_554
O91 H91A O6 0.85 2 2.794(8) 156.4 2_476
O91 H91B O3 0.84 2.19 2.711(9) 120.1 2_566
